data_4500057
loop_
_publ_author_name
'Kenneth E. Maly'
'Thierry Maris'
'Eric Gagnon'
'James D. Wuest'

_publ_section_title
;
 Inclusion Compounds of Hexakis(4-cyanophenyl)benzene: Open Networks
 Maintained by C-H---N Interactions
;
_journal_name_full 'Cryst. Growth & Design'
_journal_page_first 461
_journal_page_last 466
_journal_paper_doi 10.1021/cg050384a
_journal_volume 6
_journal_year 2006
_chemical_compound_source 'Synthesized by the authors. See text'
_chemical_formula_moiety 'C48 H24 N6, 2 (C H4 O)'
_chemical_formula_sum 'C50 H32 N6 O2'
_chemical_formula_weight 748.82
_chemical_name_systematic
; 
 ? 
;
_space_group_IT_number 14
_symmetry_cell_setting monoclinic
_symmetry_Int_Tables_number 14
_symmetry_space_group_name_Hall '-P 2yn'
_symmetry_space_group_name_H-M 'P 1 21/n 1'
_atom_sites_solution_hydrogens geom
_atom_sites_solution_primary direct
_atom_sites_solution_secondary difmap
_audit_creation_method SHELXL-97
_cell_angle_alpha 90.00
_cell_angle_beta 102.25(3)
_cell_angle_gamma 90.00
_cell_formula_units_Z 2
_cell_length_a 9.0530(18)
_cell_length_b 15.120(3)
_cell_length_c 15.057(3)
_cell_measurement_reflns_used 25
_cell_measurement_temperature 100(2)
_cell_measurement_theta_max 30.00
_cell_measurement_theta_min 15.00
_cell_volume 2014.1(7)
_computing_cell_refinement 'SMART (Bruker, 1999)'
_computing_data_collection 'SMART (Bruker, 1999)'
_computing_data_reduction 'SAINT (Bruker, 2004)'
_computing_molecular_graphics 'SHELXTL (Bruker, 1997)'
_computing_publication_material 'UdMX (local program)'
_computing_structure_refinement 'SHELXL97 (Sheldrick, 1997)'
_computing_structure_solution 'SHELXS97 (Sheldrick, 1997)'
_diffrn_ambient_temperature 100(2)
_diffrn_detector_area_resol_mean 5.5
_diffrn_measured_fraction_theta_full 0.918
_diffrn_measured_fraction_theta_max 0.918
_diffrn_measurement_device_type 'Bruker Smart 2000'
_diffrn_measurement_method \w
_diffrn_radiation_monochromator graphite
_diffrn_radiation_source 'Sealed Tube'
_diffrn_radiation_type CuK\a
_diffrn_radiation_wavelength 1.54178
_diffrn_reflns_av_R_equivalents 0.070
_diffrn_reflns_av_sigmaI/netI 0.0719
_diffrn_reflns_limit_h_max 9
_diffrn_reflns_limit_h_min -9
_diffrn_reflns_limit_k_max 16
_diffrn_reflns_limit_k_min -16
_diffrn_reflns_limit_l_max 16
_diffrn_reflns_limit_l_min -16
_diffrn_reflns_number 29817
_diffrn_reflns_theta_full 58.23
_diffrn_reflns_theta_max 58.23
_diffrn_reflns_theta_min 4.19
_diffrn_standards_decay_% 0.00
_diffrn_standards_interval_time 1441
_diffrn_standards_number 5
_exptl_absorpt_coefficient_mu 0.612
_exptl_absorpt_correction_T_max 0.9500
_exptl_absorpt_correction_T_min 0.9000
_exptl_absorpt_correction_type multi-scan
_exptl_absorpt_process_details 'Twinabs (Sheldrick, 2001)'
_exptl_crystal_colour Colourless
_exptl_crystal_density_diffrn 1.235
_exptl_crystal_density_method 'not measured'
_exptl_crystal_description block
_exptl_crystal_F_000 780
_exptl_crystal_size_max 0.18
_exptl_crystal_size_mid 0.13
_exptl_crystal_size_min 0.09
_refine_diff_density_max 0.727
_refine_diff_density_min -0.594
_refine_diff_density_rms 0.067
_refine_ls_extinction_method none
_refine_ls_goodness_of_fit_ref 1.057
_refine_ls_hydrogen_treatment constr
_refine_ls_matrix_type full
_refine_ls_number_parameters 266
_refine_ls_number_reflns 4020
_refine_ls_number_restraints 0
_refine_ls_restrained_S_all 1.057
_refine_ls_R_factor_all 0.1219
_refine_ls_R_factor_gt 0.0788
_refine_ls_shift/su_max 0.000
_refine_ls_shift/su_mean 0.000
_refine_ls_structure_factor_coef Fsqd
_refine_ls_weighting_details 'calc w=1/[\s^2^(Fo^2^)+(0.1316P)^2^] where P=(Fo^2^+2Fc^2^)/3'
_refine_ls_weighting_scheme calc
_refine_ls_wR_factor_gt 0.2073
_refine_ls_wR_factor_ref 0.2268
_reflns_number_gt 2508
_reflns_number_total 4020
_reflns_threshold_expression I>2\s(I)
_cod_data_source_file deposit.cif
_cod_data_source_block jiw887
_cod_original_sg_symbol_H-M P21/n
_cod_database_code 4500057

loop_
_symmetry_equiv_pos_as_xyz
'x, y, z'
'-x+1/2, y+1/2, -z+1/2'
'-x, -y, -z'
'x-1/2, -y-1/2, z-1/2'

loop_
_atom_site_label
_atom_site_type_symbol
_atom_site_fract_x
_atom_site_fract_y
_atom_site_fract_z
_atom_site_U_iso_or_equiv
_atom_site_adp_type
_atom_site_occupancy
_atom_site_symmetry_multiplicity
_atom_site_calc_flag
_atom_site_refinement_flags
C1 C -0.0010(4) 0.5661(3) 0.4347(3) 0.0438(12) Uani 1 1 d .
C2 C 0.0081(5) 0.4767(3) 0.4112(3) 0.0408(11) Uani 1 1 d .
C3 C 0.0087(4) 0.4104(3) 0.4762(3) 0.0420(11) Uani 1 1 d .
C10 C 0.0138(5) 0.4538(3) 0.3147(3) 0.0413(11) Uani 1 1 d .
C11 C 0.1499(5) 0.4395(3) 0.2893(3) 0.0471(12) Uani 1 1 d .
H11 H 0.2417 0.4434 0.3334 0.057 Uiso 1 1 calc .
C12 C 0.1538(5) 0.4196(3) 0.1998(3) 0.0470(12) Uani 1 1 d .
H12 H 0.2479 0.4106 0.1828 0.056 Uiso 1 1 calc .
C13 C 0.0195(5) 0.4129(3) 0.1352(3) 0.0466(12) Uani 1 1 d .
C14 C -0.1164(5) 0.4263(3) 0.1608(3) 0.0560(13) Uani 1 1 d .
H14 H -0.2085 0.4212 0.1170 0.067 Uiso 1 1 calc .
C15 C -0.1193(5) 0.4472(3) 0.2494(3) 0.0501(12) Uani 1 1 d .
H15 H -0.2135 0.4573 0.2660 0.060 Uiso 1 1 calc .
C16 C 0.0245(5) 0.3893(3) 0.0421(4) 0.0632(15) Uani 1 1 d .
C20 C -0.0076(5) 0.6357(3) 0.3632(3) 0.0445(12) Uani 1 1 d .
C21 C 0.1162(5) 0.6577(3) 0.3288(3) 0.0551(13) Uani 1 1 d .
H21 H 0.2093 0.6276 0.3494 0.066 Uiso 1 1 calc .
C22 C 0.1057(6) 0.7243(3) 0.2635(3) 0.0629(14) Uani 1 1 d .
H22 H 0.1905 0.7381 0.2382 0.075 Uiso 1 1 calc .
C23 C -0.0292(6) 0.7703(3) 0.2356(3) 0.0592(14) Uani 1 1 d .
C24 C -0.1531(6) 0.7478(3) 0.2702(4) 0.0628(14) Uani 1 1 d .
H24 H -0.2459 0.7784 0.2506 0.075 Uiso 1 1 calc .
C25 C -0.1426(5) 0.6806(3) 0.3334(3) 0.0530(13) Uani 1 1 d .
H25 H -0.2287 0.6650 0.3567 0.064 Uiso 1 1 calc .
C26 C -0.0408(7) 0.8425(4) 0.1730(4) 0.093(2) Uani 1 1 d .
C30 C 0.0130(5) 0.3134(3) 0.4521(3) 0.0405(11) Uani 1 1 d .
C31 C 0.1386(5) 0.2746(3) 0.4315(3) 0.0481(12) Uani 1 1 d .
H31 H 0.2262 0.3092 0.4315 0.058 Uiso 1 1 calc .
C32 C 0.1386(5) 0.1851(3) 0.4107(3) 0.0474(12) Uani 1 1 d .
H32 H 0.2262 0.1584 0.3970 0.057 Uiso 1 1 calc .
C33 C 0.0107(5) 0.1351(3) 0.4099(3) 0.0451(12) Uani 1 1 d .
C34 C -0.1156(5) 0.1733(3) 0.4318(3) 0.0467(12) Uani 1 1 d .
H34 H -0.2028 0.1385 0.4323 0.056 Uiso 1 1 calc .
C35 C -0.1148(5) 0.2619(3) 0.4530(3) 0.0476(12) Uani 1 1 d .
H35 H -0.2014 0.2882 0.4684 0.057 Uiso 1 1 calc .
C36 C 0.0100(5) 0.0423(3) 0.3877(3) 0.0485(13) Uani 1 1 d .
N10 N 0.0261(5) 0.3685(3) -0.0299(3) 0.0832(15) Uani 1 1 d .
N20 N -0.0537(6) 0.8985(4) 0.1249(4) 0.137(3) Uani 1 1 d .
N30 N 0.0085(4) -0.0312(3) 0.3713(3) 0.0637(12) Uani 1 1 d .
C40 C 0.0013(8) 0.8751(7) 0.8863(9) 0.287(10) Uani 1 1 d .
H40A H -0.1021 0.8911 0.8901 0.431 Uiso 1 1 calc R
H40B H 0.0147 0.8110 0.8941 0.431 Uiso 1 1 calc R
H40C H 0.0192 0.8923 0.8267 0.431 Uiso 1 1 calc R
O40 O 0.0950(14) 0.9150(5) 0.9487(6) 0.314(6) Uani 1 1 d .
H40 H 0.0760 0.9695 0.9461 0.472 Uiso 1 1 calc R

loop_
_atom_site_aniso_label
_atom_site_aniso_U_11
_atom_site_aniso_U_22
_atom_site_aniso_U_33
_atom_site_aniso_U_23
_atom_site_aniso_U_13
_atom_site_aniso_U_12
C1 0.046(3) 0.042(3) 0.043(3) 0.001(2) 0.007(2) 0.001(2)
C2 0.045(3) 0.039(3) 0.039(3) 0.002(2) 0.010(2) -0.004(2)
C3 0.046(3) 0.041(3) 0.040(3) -0.002(2) 0.012(2) -0.006(2)
C10 0.048(3) 0.039(3) 0.035(3) -0.004(2) 0.006(2) 0.000(2)
C11 0.052(3) 0.049(3) 0.040(3) -0.003(2) 0.009(2) 0.000(2)
C12 0.043(3) 0.051(3) 0.048(3) 0.000(2) 0.014(2) 0.001(2)
C13 0.053(3) 0.048(3) 0.042(3) -0.004(2) 0.016(3) 0.003(2)
C14 0.054(3) 0.073(4) 0.039(3) -0.002(3) 0.006(2) 0.003(3)
C15 0.057(3) 0.054(3) 0.043(3) -0.005(2) 0.020(3) 0.002(2)
C16 0.059(3) 0.077(4) 0.055(4) -0.013(3) 0.015(3) 0.003(3)
C20 0.057(3) 0.040(3) 0.035(3) 0.005(2) 0.006(2) 0.004(2)
C21 0.057(3) 0.052(3) 0.059(3) -0.001(3) 0.020(3) -0.006(2)
C22 0.083(4) 0.055(3) 0.059(3) -0.001(3) 0.034(3) -0.015(3)
C23 0.074(4) 0.055(3) 0.046(3) 0.005(3) 0.007(3) -0.011(3)
C24 0.073(4) 0.056(3) 0.056(3) 0.000(3) 0.008(3) 0.000(3)
C25 0.070(3) 0.046(3) 0.044(3) 0.012(3) 0.015(3) -0.002(3)
C26 0.097(5) 0.100(5) 0.072(4) 0.043(4) -0.005(4) -0.035(4)
C30 0.049(3) 0.041(3) 0.031(2) 0.002(2) 0.007(2) 0.005(2)
C31 0.050(3) 0.046(3) 0.050(3) 0.001(2) 0.016(2) -0.001(2)
C32 0.049(3) 0.045(3) 0.052(3) -0.004(2) 0.019(2) 0.004(2)
C33 0.060(3) 0.035(3) 0.043(3) 0.004(2) 0.016(2) 0.002(2)
C34 0.052(3) 0.043(3) 0.046(3) 0.003(2) 0.013(2) -0.002(2)
C35 0.050(3) 0.050(3) 0.044(3) -0.001(2) 0.013(2) 0.003(2)
C36 0.055(3) 0.044(3) 0.051(3) -0.003(3) 0.020(2) 0.002(2)
N10 0.064(3) 0.124(4) 0.065(3) -0.017(3) 0.021(3) -0.003(3)
N20 0.116(5) 0.159(6) 0.115(5) 0.090(4) -0.021(4) -0.057(4)
N30 0.064(3) 0.060(3) 0.074(3) -0.004(2) 0.030(2) 0.001(2)
C40 0.034(4) 0.347(18) 0.46(2) -0.201(16) -0.005(7) -0.043(6)
O40 0.587(17) 0.191(8) 0.229(9) 0.102(7) 0.232(10) 0.186(10)

loop_
_atom_type_symbol
_atom_type_description
_atom_type_scat_dispersion_real
_atom_type_scat_dispersion_imag
_atom_type_scat_source
C C 0.0181 0.0091 'International Tables Vol C Tables 4.2.6.8 and 6.1.1.4'
H H 0.0000 0.0000 'International Tables Vol C Tables 4.2.6.8 and 6.1.1.4'
N N 0.0311 0.0180 'International Tables Vol C Tables 4.2.6.8 and 6.1.1.4'
O O 0.0492 0.0322 'International Tables Vol C Tables 4.2.6.8 and 6.1.1.4'

loop_
_geom_angle_atom_site_label_1
_geom_angle_atom_site_label_2
_geom_angle_atom_site_label_3
_geom_angle_site_symmetry_1
_geom_angle_site_symmetry_3
_geom_angle
_geom_angle_publ_flag
C2 C1 C3 . 3_566 120.1(4) y
C2 C1 C20 . . 119.4(4) y
C3 C1 C20 3_566 . 120.5(4) y
C3 C2 C1 . . 120.3(4) y
C3 C2 C10 . . 120.9(4) y
C1 C2 C10 . . 118.7(4) y
C2 C3 C1 . 3_566 119.6(4) y
C2 C3 C30 . . 121.5(4) y
C1 C3 C30 3_566 . 118.9(4) y
C11 C10 C15 . . 118.9(4) y
C11 C10 C2 . . 121.2(4) y
C15 C10 C2 . . 119.9(4) y
C10 C11 C12 . . 120.7(4) y
C10 C11 H11 . . 119.6 ?
C12 C11 H11 . . 119.6 ?
C11 C12 C13 . . 119.8(4) y
C11 C12 H12 . . 120.1 ?
C13 C12 H12 . . 120.1 ?
C14 C13 C12 . . 119.5(4) y
C14 C13 C16 . . 121.1(4) y
C12 C13 C16 . . 119.4(4) y
C15 C14 C13 . . 120.4(4) y
C15 C14 H14 . . 119.8 ?
C13 C14 H14 . . 119.8 ?
C14 C15 C10 . . 120.7(4) y
C14 C15 H15 . . 119.6 ?
C10 C15 H15 . . 119.6 ?
N10 C16 C13 . . 177.8(6) y
C21 C20 C25 . . 119.5(4) y
C21 C20 C1 . . 122.1(4) y
C25 C20 C1 . . 118.4(4) y
C20 C21 C22 . . 120.2(4) y
C20 C21 H21 . . 119.9 ?
C22 C21 H21 . . 119.9 ?
C23 C22 C21 . . 119.9(5) y
C23 C22 H22 . . 120.1 ?
C21 C22 H22 . . 120.1 ?
C24 C23 C22 . . 119.7(4) y
C24 C23 C26 . . 119.1(5) y
C22 C23 C26 . . 121.2(5) y
C23 C24 C25 . . 120.0(5) y
C23 C24 H24 . . 120 ?
C25 C24 H24 . . 120 ?
C24 C25 C20 . . 120.7(4) y
C24 C25 H25 . . 119.6 ?
C20 C25 H25 . . 119.6 ?
N20 C26 C23 . . 178.1(8) y
C31 C30 C35 . . 119.5(4) y
C31 C30 C3 . . 122.2(4) y
C35 C30 C3 . . 118.3(4) y
C30 C31 C32 . . 120.5(4) y
C30 C31 H31 . . 119.8 ?
C32 C31 H31 . . 119.8 ?
C33 C32 C31 . . 119.6(4) y
C33 C32 H32 . . 120.2 ?
C31 C32 H32 . . 120.2 ?
C32 C33 C34 . . 120.3(4) y
C32 C33 C36 . . 119.8(4) y
C34 C33 C36 . . 119.9(4) y
C35 C34 C33 . . 119.8(4) y
C35 C34 H34 . . 120.1 ?
C33 C34 H34 . . 120.1 ?
C34 C35 C30 . . 120.2(4) y
C34 C35 H35 . . 119.9 ?
C30 C35 H35 . . 119.9 ?
N30 C36 C33 . . 178.9(5) y
O40 C40 H40A . . 109.5 ?
O40 C40 H40B . . 109.5 ?
H40A C40 H40B . . 109.5 ?
O40 C40 H40C . . 109.5 ?
H40A C40 H40C . . 109.5 ?
H40B C40 H40C . . 109.5 ?
C40 O40 H40 . . 109.5 ?

loop_
_geom_bond_atom_site_label_1
_geom_bond_atom_site_label_2
_geom_bond_site_symmetry_2
_geom_bond_distance
_geom_bond_publ_flag
C1 C2 . 1.405(5) y
C1 C3 3_566 1.405(5) y
C1 C20 . 1.496(6) y
C2 C3 . 1.399(6) y
C2 C10 . 1.504(6) y
C3 C1 3_566 1.405(5) y
C3 C30 . 1.514(6) y
C10 C11 . 1.383(5) y
C10 C15 . 1.388(6) y
C11 C12 . 1.388(5) y
C11 H11 . 0.95 ?
C12 C13 . 1.390(6) y
C12 H12 . 0.95 ?
C13 C14 . 1.380(6) y
C13 C16 . 1.455(7) y
C14 C15 . 1.378(6) y
C14 H14 . 0.95 ?
C15 H15 . 0.95 ?
C16 N10 . 1.132(6) y
C20 C21 . 1.373(6) y
C20 C25 . 1.387(6) y
C21 C22 . 1.396(6) y
C21 H21 . 0.95 ?
C22 C23 . 1.391(7) y
C22 H22 . 0.95 ?
C23 C24 . 1.376(6) y
C23 C26 . 1.431(7) y
C24 C25 . 1.381(6) y
C24 H24 . 0.95 ?
C25 H25 . 0.95 ?
C26 N20 . 1.105(6) y
C30 C31 . 1.371(5) y
C30 C35 . 1.397(5) y
C31 C32 . 1.390(6) y
C31 H31 . 0.95 ?
C32 C33 . 1.381(6) y
C32 H32 . 0.95 ?
C33 C34 . 1.382(6) y
C33 C36 . 1.442(6) y
C34 C35 . 1.377(6) y
C34 H34 . 0.95 ?
C35 H35 . 0.95 ?
C36 N30 . 1.139(5) y
C40 O40 . 1.277(14) y
C40 H40a . 0.98 ?
C40 H40b . 0.98 ?
C40 H40c . 0.98 ?
O40 H40 . 0.84 ?

loop_
_geom_hbond_atom_site_label_D
_geom_hbond_atom_site_label_H
_geom_hbond_atom_site_label_A
_geom_hbond_distance_DH
_geom_hbond_distance_HA
_geom_hbond_distance_DA
_geom_hbond_angle_DHA
_geom_hbond_site_symmetry_A
O40 H40 N20 0.84 2.25 3.022(8) 152.4 3_576

loop_
_geom_torsion_atom_site_label_1
_geom_torsion_atom_site_label_2
_geom_torsion_atom_site_label_3
_geom_torsion_atom_site_label_4
_geom_torsion_site_symmetry_1
_geom_torsion_site_symmetry_4
_geom_torsion
_geom_torsion_publ_flag
C3 C1 C2 C3 3_566 . 0.4(7) y
C20 C1 C2 C3 . . -177.6(4) y
C3 C1 C2 C10 3_566 . 179.1(4) y
C20 C1 C2 C10 . . 1.1(6) y
C1 C2 C3 C1 . 3_566 -0.4(7) y
C10 C2 C3 C1 . 3_566 -179.1(4) y
C1 C2 C3 C30 . . 177.8(3) y
C10 C2 C3 C30 . . -0.8(6) y
C3 C2 C10 C11 . . -85.6(5) y
C1 C2 C10 C11 . . 95.7(5) y
C3 C2 C10 C15 . . 94.8(5) y
C1 C2 C10 C15 . . -83.9(5) y
C15 C10 C11 C12 . . 0.4(6) y
C2 C10 C11 C12 . . -179.1(4) y
C10 C11 C12 C13 . . -0.7(7) y
C11 C12 C13 C14 . . 0.2(7) y
C11 C12 C13 C16 . . -178.1(4) y
C12 C13 C14 C15 . . 0.7(7) y
C16 C13 C14 C15 . . 179.0(4) y
C13 C14 C15 C10 . . -1.0(7) y
C11 C10 C15 C14 . . 0.4(7) y
C2 C10 C15 C14 . . 180.0(4) y
C2 C1 C20 C21 . . -72.7(5) y
C3 C1 C20 C21 3_566 . 109.2(5) y
C2 C1 C20 C25 . . 109.2(5) y
C3 C1 C20 C25 3_566 . -68.8(5) y
C25 C20 C21 C22 . . -0.7(7) y
C1 C20 C21 C22 . . -178.7(4) y
C20 C21 C22 C23 . . 2.1(7) y
C21 C22 C23 C24 . . -2.3(7) y
C21 C22 C23 C26 . . 176.1(5) y
C22 C23 C24 C25 . . 1.0(7) y
C26 C23 C24 C25 . . -177.5(5) y
C23 C24 C25 C20 . . 0.5(7) y
C21 C20 C25 C24 . . -0.7(7) y
C1 C20 C25 C24 . . 177.5(4) y
C2 C3 C30 C31 . . 69.7(5) y
C1 C3 C30 C31 3_566 . -112.0(5) y
C2 C3 C30 C35 . . -111.7(5) y
C1 C3 C30 C35 3_566 . 66.5(5) y
C35 C30 C31 C32 . . 0.8(6) y
C3 C30 C31 C32 . . 179.3(4) y
C30 C31 C32 C33 . . 0.6(6) y
C31 C32 C33 C34 . . -1.6(6) y
C31 C32 C33 C36 . . 179.6(4) y
C32 C33 C34 C35 . . 1.1(6) y
C36 C33 C34 C35 . . -180.0(4) y
C33 C34 C35 C30 . . 0.2(6) y
C31 C30 C35 C34 . . -1.2(6) y
C3 C30 C35 C34 . . -179.8(4) y
